data_4511524
loop_
_publ_author_name
'Trivedi, Darshak R.'
'Dastidar, Parthasarathi'

_publ_section_title
;
 Cation-Induced Supramolecular Isomerism in the Hydrogen-Bonded Network of
 Secondary Ammonium Monocarboxylate Salts:&#x2009; A New Class of Organo
 Gelator and Their Structures
;
_journal_issue 9
_journal_name_full 'Crystal Growth &amp; Design'
_journal_page_first 2114
_journal_paper_doi 10.1021/cg060325c
_journal_volume 6
_journal_year 2006
_chemical_formula_sum 'C21 H20 N2 O4'
_chemical_formula_weight 364.39
_chemical_name_systematic
; 
 ? 
;
_space_group_IT_number 9
_symmetry_cell_setting monoclinic
_symmetry_space_group_name_Hall 'C -2yc'
_symmetry_space_group_name_H-M 'C 1 c 1'
_atom_sites_solution_hydrogens geom
_atom_sites_solution_primary direct
_atom_sites_solution_secondary difmap
_audit_creation_method SHELXL-97
_cell_angle_alpha 90.00
_cell_angle_beta 106.380(9)
_cell_angle_gamma 90.00
_cell_formula_units_Z 4
_cell_length_a 20.764(12)
_cell_length_b 9.877(6)
_cell_length_c 9.959(6)
_cell_measurement_temperature 293(2)
_cell_volume 1960(2)
_computing_cell_refinement 'BRUKER AXS SMART 3'
_computing_data_collection 'BRUKER AXS SMART 3'
_computing_data_reduction 'BRUKER AXS SMART 3'
_computing_molecular_graphics 'PLATON; 'MERCURY 1.2'
_computing_structure_refinement 'SHELXL-97 (Sheldrick, 1997)'
_computing_structure_solution 'SHELXS-97 (Sheldrick, 1990)'
_diffrn_ambient_temperature 293(2)
_diffrn_detector_area_resol_mean 0.3
_diffrn_measured_fraction_theta_full 0.996
_diffrn_measured_fraction_theta_max 0.996
_diffrn_measurement_device_type 'BRUKER SMART CCD AREA DETECTOR'
_diffrn_measurement_method PHI-OMEGA
_diffrn_radiation_monochromator graphite
_diffrn_radiation_source 'fine-focus sealed tube'
_diffrn_radiation_type MoK\a
_diffrn_radiation_wavelength 0.71073
_diffrn_reflns_av_R_equivalents 0.0158
_diffrn_reflns_av_sigmaI/netI 0.0242
_diffrn_reflns_limit_h_max 21
_diffrn_reflns_limit_h_min -22
_diffrn_reflns_limit_k_max 7
_diffrn_reflns_limit_k_min -10
_diffrn_reflns_limit_l_max 10
_diffrn_reflns_limit_l_min -10
_diffrn_reflns_number 3814
_diffrn_reflns_theta_full 22.50
_diffrn_reflns_theta_max 22.50
_diffrn_reflns_theta_min 2.04
_diffrn_standards_decay_% <10
_exptl_absorpt_coefficient_mu 0.086
_exptl_absorpt_correction_type SADABS
_exptl_crystal_colour 'LIGHT BROWN'
_exptl_crystal_density_diffrn 1.235
_exptl_crystal_density_method 'not measured'
_exptl_crystal_description PLATE
_exptl_crystal_F_000 768
_exptl_crystal_size_max 0.57
_exptl_crystal_size_mid 0.34
_exptl_crystal_size_min 0.29
_refine_diff_density_max 0.163
_refine_diff_density_min -0.234
_refine_diff_density_rms 0.066
_refine_ls_abs_structure_details 'Flack H D (1983), Acta Cryst. A39, 876-881'
_refine_ls_abs_structure_Flack 1.5(10)
_refine_ls_extinction_method none
_refine_ls_goodness_of_fit_ref 1.118
_refine_ls_hydrogen_treatment mixed
_refine_ls_matrix_type full
_refine_ls_number_parameters 324
_refine_ls_number_reflns 2135
_refine_ls_number_restraints 2
_refine_ls_restrained_S_all 1.117
_refine_ls_R_factor_all 0.0343
_refine_ls_R_factor_gt 0.0340
_refine_ls_shift/su_max 0.000
_refine_ls_shift/su_mean 0.000
_refine_ls_structure_factor_coef Fsqd
_refine_ls_weighting_details 'calc w=1/[\s^2^(Fo^2^)+(0.0638P)^2^+0.0442P] where P=(Fo^2^+2Fc^2^)/3'
_refine_ls_weighting_scheme calc
_refine_ls_wR_factor_gt 0.0823
_refine_ls_wR_factor_ref 0.0827
_reflns_number_gt 2105
_reflns_number_total 2135
_reflns_threshold_expression >2sigma(I)
_cod_data_source_file cg060325csi20060602_074018.cif
_cod_data_source_block dt0984m
_cod_depositor_comments
;
The following automatic conversions were performed:

'_symmetry_cell_setting' value 'MONOCLINIC' changed to 'monoclinic'
according to
/usr/data/users/saulius/automatic-downloads/retrospective/ACS/lib/dictionaries/cif_core.dic
dictionary named 'cif_core.dic' version 2.4.2 from 2011-04-26.

Automatic conversion script
Id: cif_fix_values 2281 2013-09-26 08:29:07Z andrius 
;
_cod_original_sg_symbol_H-M Cc
_cod_database_code 4511524

loop_
_symmetry_equiv_pos_as_xyz
'x, y, z'
'x, -y, z+1/2'
'x+1/2, y+1/2, z'
'x+1/2, -y+1/2, z+1/2'

loop_
_atom_site_label
_atom_site_type_symbol
_atom_site_fract_x
_atom_site_fract_y
_atom_site_fract_z
_atom_site_U_iso_or_equiv
_atom_site_adp_type
_atom_site_occupancy
_atom_site_symmetry_multiplicity
_atom_site_calc_flag
N1 N 0.34054(8) 0.42642(19) 0.22185(18) 0.0483(4) Uani 1 1 d
N2 N 0.38329(10) 0.08793(18) 0.4457(2) 0.0689(5) Uani 1 1 d
O1 O 0.29215(8) 0.31686(13) 0.66614(15) 0.0603(4) Uani 1 1 d
O2 O 0.33217(8) 0.35358(13) 0.48545(16) 0.0593(4) Uani 1 1 d
O3 O 0.42060(10) 0.1143(2) 0.5617(3) 0.0951(6) Uani 1 1 d
O4 O 0.40159(12) 0.0835(2) 0.3387(3) 0.1056(7) Uani 1 1 d
C1 C 0.30305(9) 0.28304(18) 0.5541(2) 0.0474(4) Uani 1 1 d
C2 C 0.27643(10) 0.14610(17) 0.4940(2) 0.0499(5) Uani 1 1 d
C3 C 0.31230(10) 0.05917(19) 0.4325(2) 0.0561(5) Uani 1 1 d
C4 C 0.28515(15) -0.0569(2) 0.3622(2) 0.0711(6) Uani 1 1 d
C5 C 0.21987(17) -0.0900(3) 0.3545(3) 0.0826(8) Uani 1 1 d
C6 C 0.18333(15) -0.0089(3) 0.4174(2) 0.0795(8) Uani 1 1 d
C7 C 0.21082(12) 0.1097(2) 0.4863(2) 0.0628(5) Uani 1 1 d
C9 C 0.49686(11) 0.4565(3) 0.4670(3) 0.0700(6) Uani 1 1 d
C10 C 0.53825(14) 0.5374(4) 0.5690(3) 0.0917(9) Uani 1 1 d
C11 C 0.53779(14) 0.6756(4) 0.5501(4) 0.1007(10) Uani 1 1 d
C12 C 0.49767(17) 0.7311(4) 0.4300(5) 0.1118(12) Uani 1 1 d
C13 C 0.45726(15) 0.6491(3) 0.3280(4) 0.0906(9) Uani 1 1 d
C14 C 0.45617(9) 0.5113(2) 0.3458(2) 0.0580(5) Uani 1 1 d
C15 C 0.41394(11) 0.4220(3) 0.2321(3) 0.0606(5) Uani 1 1 d
C16 C 0.30047(11) 0.3389(2) 0.1039(2) 0.0583(5) Uani 1 1 d
C17 C 0.22617(10) 0.35935(18) 0.0748(2) 0.0563(5) Uani 1 1 d
C18 C 0.19129(13) 0.2992(3) 0.1578(3) 0.0730(6) Uani 1 1 d
C19 C 0.12270(15) 0.3170(3) 0.1305(4) 0.0911(8) Uani 1 1 d
C20 C 0.08837(16) 0.3927(3) 0.0158(5) 0.1066(11) Uani 1 1 d
C21 C 0.12208(15) 0.4513(4) -0.0676(5) 0.1130(13) Uani 1 1 d
C22 C 0.19084(13) 0.4348(3) -0.0381(3) 0.0837(8) Uani 1 1 d
H1N2 H 0.3253(13) 0.502(3) 0.204(3) 0.060(7) Uiso 1 1 d
H1N1 H 0.3343(11) 0.401(2) 0.306(3) 0.054(6) Uiso 1 1 d
H4 H 0.3113(13) -0.114(3) 0.326(3) 0.070(7) Uiso 1 1 d
H5 H 0.2031(16) -0.172(3) 0.307(4) 0.094(9) Uiso 1 1 d
H6 H 0.1398(18) -0.027(3) 0.419(3) 0.088(8) Uiso 1 1 d
H7 H 0.1799(15) 0.178(3) 0.524(3) 0.084(7) Uiso 1 1 d
H9 H 0.4953(16) 0.362(4) 0.481(3) 0.089(9) Uiso 1 1 d
H10 H 0.569(2) 0.497(4) 0.650(4) 0.120(11) Uiso 1 1 d
H11 H 0.569(2) 0.728(4) 0.625(4) 0.120(11) Uiso 1 1 d
H12 H 0.495(3) 0.827(6) 0.422(6) 0.161(18) Uiso 1 1 d
H13 H 0.432(2) 0.686(4) 0.239(5) 0.114(11) Uiso 1 1 d
H15A H 0.4284(13) 0.338(3) 0.248(3) 0.066(7) Uiso 1 1 d
H15B H 0.4153(12) 0.456(2) 0.136(3) 0.069(6) Uiso 1 1 d
H16A H 0.3139(12) 0.247(3) 0.132(3) 0.067(6) Uiso 1 1 d
H16B H 0.3148(12) 0.361(2) 0.022(3) 0.061(6) Uiso 1 1 d
H18 H 0.2164(19) 0.241(4) 0.228(4) 0.109(11) Uiso 1 1 d
H19 H 0.096(2) 0.283(3) 0.187(4) 0.113(11) Uiso 1 1 d
H20 H 0.040(3) 0.396(4) -0.005(5) 0.138(14) Uiso 1 1 d
H21 H 0.098(3) 0.488(6) -0.164(6) 0.166(17) Uiso 1 1 d
H22 H 0.2132(17) 0.470(3) -0.108(3) 0.095(9) Uiso 1 1 d

loop_
_atom_site_aniso_label
_atom_site_aniso_U_11
_atom_site_aniso_U_22
_atom_site_aniso_U_33
_atom_site_aniso_U_23
_atom_site_aniso_U_13
_atom_site_aniso_U_12
N1 0.0476(9) 0.0502(10) 0.0466(10) 0.0023(7) 0.0123(7) -0.0011(7)
N2 0.0677(13) 0.0621(10) 0.0801(16) -0.0030(9) 0.0260(13) 0.0147(8)
O1 0.0794(10) 0.0509(7) 0.0569(9) -0.0025(6) 0.0297(7) -0.0049(6)
O2 0.0687(8) 0.0569(8) 0.0554(9) 0.0001(6) 0.0225(7) -0.0116(6)
O3 0.0628(11) 0.1193(15) 0.0923(15) -0.0093(11) 0.0039(11) 0.0073(9)
O4 0.0975(15) 0.1247(16) 0.1090(17) -0.0155(12) 0.0525(14) 0.0078(11)
C1 0.0478(10) 0.0472(10) 0.0466(11) 0.0041(8) 0.0124(9) 0.0015(7)
C2 0.0588(12) 0.0480(10) 0.0425(10) 0.0050(8) 0.0137(9) -0.0041(8)
C3 0.0694(13) 0.0471(10) 0.0492(12) 0.0051(8) 0.0126(10) 0.0025(8)
C4 0.105(2) 0.0511(12) 0.0514(14) -0.0035(9) 0.0130(13) 0.0020(13)
C5 0.118(2) 0.0664(15) 0.0517(14) -0.0007(11) 0.0045(14) -0.0343(15)
C6 0.0831(18) 0.0982(19) 0.0507(14) 0.0068(12) 0.0083(13) -0.0419(14)
C7 0.0629(13) 0.0763(13) 0.0497(12) 0.0032(10) 0.0168(10) -0.0150(10)
C9 0.0505(12) 0.0898(17) 0.0673(15) 0.0048(12) 0.0126(11) 0.0034(11)
C10 0.0558(14) 0.144(3) 0.0674(17) -0.0092(17) 0.0048(14) -0.0044(16)
C11 0.0540(15) 0.133(3) 0.109(2) -0.043(2) 0.0137(16) -0.0225(17)
C12 0.0748(18) 0.0830(19) 0.164(4) -0.018(2) 0.011(2) -0.0213(15)
C13 0.0705(16) 0.0727(16) 0.111(2) 0.0134(14) -0.0028(17) -0.0146(12)
C14 0.0410(10) 0.0729(13) 0.0601(13) 0.0028(10) 0.0144(9) -0.0035(9)
C15 0.0495(11) 0.0712(14) 0.0615(14) -0.0024(11) 0.0164(10) -0.0013(10)
C16 0.0570(12) 0.0584(12) 0.0552(14) -0.0082(10) 0.0089(11) -0.0019(9)
C17 0.0566(12) 0.0487(10) 0.0582(13) -0.0058(9) 0.0076(10) -0.0075(8)
C18 0.0683(15) 0.0808(15) 0.0665(16) -0.0032(13) 0.0132(13) -0.0148(12)
C19 0.0710(17) 0.104(2) 0.101(2) -0.0153(17) 0.0287(16) -0.0273(15)
C20 0.0528(16) 0.0959(19) 0.162(4) -0.008(2) 0.014(2) -0.0088(14)
C21 0.0654(19) 0.098(2) 0.151(3) 0.043(2) -0.009(2) 0.0001(14)
C22 0.0669(16) 0.0779(15) 0.095(2) 0.0245(14) 0.0053(15) -0.0077(11)

loop_
_atom_type_symbol
_atom_type_description
_atom_type_scat_dispersion_real
_atom_type_scat_dispersion_imag
_atom_type_scat_source
C C 0.0033 0.0016 'International Tables Vol C Tables 4.2.6.8 and 6.1.1.4'
H H 0.0000 0.0000 'International Tables Vol C Tables 4.2.6.8 and 6.1.1.4'
N N 0.0061 0.0033 'International Tables Vol C Tables 4.2.6.8 and 6.1.1.4'
O O 0.0106 0.0060 'International Tables Vol C Tables 4.2.6.8 and 6.1.1.4'

loop_
_geom_angle_atom_site_label_1
_geom_angle_atom_site_label_2
_geom_angle_atom_site_label_3
_geom_angle
_geom_angle_site_symmetry_1
_geom_angle_site_symmetry_3
C15 N1 C16 111.31(16) . .
C15 N1 H1N2 111.7(17) . .
C16 N1 H1N2 105.1(18) . .
C15 N1 H1N1 109.5(14) . .
C16 N1 H1N1 111.4(13) . .
H1N2 N1 H1N1 108(2) . .
O3 N2 O4 123.9(2) . .
O3 N2 C3 118.5(2) . .
O4 N2 C3 117.5(2) . .
O2 O2 C1 0(10) 1 .
O1 C1 O2 125.51(17) . 1
O1 C1 O2 125.51(17) . .
O2 C1 O2 0.00(15) 1 .
O1 C1 C2 117.01(16) . .
O2 C1 C2 117.44(17) 1 .
O2 C1 C2 117.44(17) . .
C3 C2 C7 117.08(18) . .
C3 C2 C1 122.97(17) . .
C7 C2 C1 119.63(17) . .
C4 C3 C2 123.1(2) . .
C4 C3 N2 117.6(2) . .
C2 C3 N2 119.35(18) . .
C5 C4 C3 118.8(3) . .
C5 C4 H4 120.6(17) . .
C3 C4 H4 120.5(17) . .
C6 C5 C4 120.0(2) . .
C6 C5 H5 123.7(19) . .
C4 C5 H5 116.3(19) . .
C5 C6 C7 120.9(3) . .
C5 C6 H6 124.4(19) . .
C7 C6 H6 114.8(19) . .
C2 C7 C6 120.2(2) . .
C2 C7 H7 119.6(15) . .
C6 C7 H7 120.0(16) . .
C14 C9 C10 121.2(3) . .
C14 C9 H9 119(2) . .
C10 C9 H9 120(2) . .
C11 C10 C9 119.5(3) . .
C11 C10 H10 120(2) . .
C9 C10 H10 120(2) . .
C12 C11 C10 119.8(3) . .
C12 C11 H11 124(2) . .
C10 C11 H11 116(2) . .
C11 C12 C13 120.1(3) . .
C11 C12 H12 119(3) . .
C13 C12 H12 121(3) . .
C14 C13 C12 121.0(3) . .
C14 C13 H13 118(2) . .
C12 C13 H13 121(2) . .
C13 C14 C9 118.4(2) . .
C13 C14 C15 120.7(2) . .
C9 C14 C15 120.9(2) . .
N1 C15 C14 113.51(17) . .
N1 C15 H15A 109.2(17) . .
C14 C15 H15A 108.8(17) . .
N1 C15 H15B 102.8(14) . .
C14 C15 H15B 110.1(14) . .
H15A C15 H15B 112(2) . .
C17 C16 N1 112.65(17) . .
C17 C16 H16A 112.3(13) . .
N1 C16 H16A 105.1(15) . .
C17 C16 H16B 110.4(15) . .
N1 C16 H16B 107.0(14) . .
H16A C16 H16B 109.0(19) . .
C22 C17 C18 118.3(2) . .
C22 C17 C16 120.9(2) . .
C18 C17 C16 120.8(2) . .
C17 C18 C19 120.9(3) . .
C17 C18 H18 116(2) . .
C19 C18 H18 123(2) . .
C20 C19 C18 119.6(3) . .
C20 C19 H19 115(2) . .
C18 C19 H19 125(2) . .
C21 C20 C19 120.1(3) . .
C21 C20 H20 123(3) . .
C19 C20 H20 117(3) . .
C20 C21 C22 120.0(3) . .
C20 C21 H21 122(3) . .
C22 C21 H21 116(3) . .
C17 C22 C21 121.2(3) . .
C17 C22 H22 120.8(19) . .
C21 C22 H22 117.6(19) . .

loop_
_geom_bond_atom_site_label_1
_geom_bond_atom_site_label_2
_geom_bond_distance
_geom_bond_site_symmetry_2
N1 C15 1.499(3) .
N1 C16 1.506(3) .
N1 H1N2 0.81(3) .
N1 H1N1 0.91(3) .
N2 O3 1.224(3) .
N2 O4 1.229(3) .
N2 C3 1.470(3) .
O1 C1 1.245(3) .
O2 O2 0.000(4) 1
O2 C1 1.246(2) .
C1 O2 1.246(2) 1
C1 C2 1.519(3) .
C2 C3 1.388(3) .
C2 C7 1.390(3) .
C3 C4 1.378(3) .
C4 C5 1.375(5) .
C4 H4 0.92(3) .
C5 C6 1.370(5) .
C5 H5 0.96(4) .
C6 C7 1.396(4) .
C6 H6 0.92(4) .
C7 H7 1.07(3) .
C9 C14 1.374(3) .
C9 C10 1.384(4) .
C9 H9 0.95(3) .
C10 C11 1.377(5) .
C10 H10 0.96(4) .
C11 C12 1.365(6) .
C11 H11 0.99(4) .
C12 C13 1.382(5) .
C12 H12 0.95(6) .
C13 C14 1.373(4) .
C13 H13 0.97(4) .
C14 C15 1.507(3) .
C15 H15A 0.88(3) .
C15 H15B 1.02(3) .
C16 C17 1.501(3) .
C16 H16A 0.97(3) .
C16 H16B 0.97(3) .
C17 C22 1.376(4) .
C17 C18 1.378(4) .
C18 C19 1.384(4) .
C18 H18 0.94(4) .
C19 C20 1.383(5) .
C19 H19 0.95(4) .
C20 C21 1.358(6) .
C20 H20 0.97(5) .
C21 C22 1.384(4) .
C21 H21 1.02(6) .
C22 H22 1.00(4) .

loop_
_geom_hbond_atom_site_label_D
_geom_hbond_atom_site_label_H
_geom_hbond_atom_site_label_A
_geom_hbond_distance_DH
_geom_hbond_distance_HA
_geom_hbond_distance_DA
_geom_hbond_angle_DHA
_geom_hbond_site_symmetry_A
N1 H1N2 O1 0.81(3) 1.92(3) 2.726(3) 178(3) 2_564
N1 H1N2 O2 0.81(3) 2.64(3) 3.172(3) 125(2) 2_564
N1 H1N1 O2 0.91(3) 1.86(3) 2.774(3) 173(2) 1
